data_4324872
loop_
_publ_author_name
'Dariusz Matoga'
'Janusz Szklarzewicz'
'Ryszard Grybo\'s'
'Katarzyna Kurpiewska'
'Wojciech Nitek'

_publ_section_title
;
 Spacer-Dependent Structural and Physicochemical Diversity in Copper(II)
 Complexes with Salicyloyl Hydrazones: A Monomer and Soluble Polymers
;
_journal_name_full 'Inorganic Chemistry'
_journal_page_first 3501
_journal_page_last 3510
_journal_paper_doi 10.1021/ic1024586
_journal_volume 50
_journal_year 2011
_chemical_formula_sum 'C22 H26 Cu N4 O4'
_chemical_formula_weight 474.01
_chemical_name_systematic
;
 ?
;
_space_group_IT_number 14
_symmetry_cell_setting monoclinic
_symmetry_space_group_name_Hall '-P 2ybc'
_symmetry_space_group_name_H-M 'P 1 21/c 1'
_audit_creation_method 'WinGX routine CIF_UPDATE'
_cell_angle_alpha 90
_cell_angle_beta 96.195(3)
_cell_angle_gamma 90
_cell_formula_units_Z 2
_cell_length_a 6.1507(2)
_cell_length_b 11.0663(4)
_cell_length_c 15.5218(5)
_cell_measurement_reflns_used 2734
_cell_measurement_temperature 110(2)
_cell_measurement_theta_max 28.6623
_cell_measurement_theta_min 3.2107
_cell_volume 1050.33(6)
_computing_cell_refinement
;
        CrysAlisPro, Oxford Diffraction Ltd.,
        Version 1.171.33.48 (release 15-09-2009 CrysAlis171 .NET)
        (compiled Sep 15 2009,11:49:04)
;
_computing_data_collection
;
        CrysAlisPro, Oxford Diffraction Ltd.,
        Version 1.171.33.48 (release 15-09-2009 CrysAlis171 .NET)
        (compiled Sep 15 2009,11:49:04)
;
_computing_data_reduction
;
        CrysAlisPro, Oxford Diffraction Ltd.,
        Version 1.171.33.48 (release 15-09-2009 CrysAlis171 .NET)
        (compiled Sep 15 2009,11:49:04)
;
_computing_structure_refinement 'SHELXL-97 (Sheldrick, 1997)'
_diffrn_ambient_temperature 110(2)
_diffrn_detector_area_resol_mean 10.3756
_diffrn_measured_fraction_theta_full 0.965
_diffrn_measured_fraction_theta_max 0.965
_diffrn_measurement_device_type 'SuperNova, Dual, Cu at zero, Atlas'
_diffrn_radiation_monochromator graphite
_diffrn_radiation_type MoK\a
_diffrn_radiation_wavelength 0.71073
_diffrn_reflns_av_R_equivalents 0.0149
_diffrn_reflns_av_unetI/netI 0.0252
_diffrn_reflns_limit_h_max 4
_diffrn_reflns_limit_h_min -7
_diffrn_reflns_limit_k_max 13
_diffrn_reflns_limit_k_min -14
_diffrn_reflns_limit_l_max 19
_diffrn_reflns_limit_l_min -20
_diffrn_reflns_number 4461
_diffrn_reflns_theta_full 27.5
_diffrn_reflns_theta_max 27.5
_diffrn_reflns_theta_min 3.22
_exptl_absorpt_coefficient_mu 1.077
_exptl_absorpt_correction_T_max 0.8551
_exptl_absorpt_correction_T_min 0.8134
_exptl_absorpt_correction_type multi-scan
_exptl_absorpt_process_details
;
        CrysAlisPro, Oxford Diffraction Ltd.,
        Version 1.171.33.48 (release 15-09-2009 CrysAlis171 .NET)
        (compiled Sep 15 2009,11:49:04)
        empirical absorption correction using spherical harmonics,
 implemented in SCALE3 ABSPACK scaling algorithm.
;
_exptl_crystal_density_diffrn 1.499
_exptl_crystal_F_000 494
_exptl_crystal_size_max 0.2
_exptl_crystal_size_mid 0.15
_exptl_crystal_size_min 0.15
_refine_diff_density_max 0.445
_refine_diff_density_min -0.412
_refine_diff_density_rms 0.06
_refine_ls_extinction_method none
_refine_ls_goodness_of_fit_ref 1.058
_refine_ls_hydrogen_treatment constr
_refine_ls_matrix_type full
_refine_ls_number_parameters 173
_refine_ls_number_reflns 2317
_refine_ls_number_restraints 6
_refine_ls_restrained_S_all 1.057
_refine_ls_R_factor_all 0.05
_refine_ls_R_factor_gt 0.0374
_refine_ls_shift/su_max 0.001
_refine_ls_shift/su_mean 0
_refine_ls_structure_factor_coef Fsqd
_refine_ls_weighting_details 'calc w=1/[\s^2^(Fo^2^)+(0.0663P)^2^+0.1915P] where P=(Fo^2^+2Fc^2^)/3'
_refine_ls_weighting_scheme calc
_refine_ls_wR_factor_gt 0.1066
_refine_ls_wR_factor_ref 0.1103
_reflns_number_gt 1780
_reflns_number_total 2317
_reflns_threshold_expression >2sigma(I)
_cod_data_source_file ic1024586_si_002.cif
_cod_data_source_block js34
_cod_database_code 4324872

loop_
_symmetry_equiv_pos_as_xyz
'x, y, z'
'-x, y+1/2, -z+1/2'
'-x, -y, -z'
'x, -y-1/2, z-1/2'

loop_
_atom_site_label
_atom_site_type_symbol
_atom_site_fract_x
_atom_site_fract_y
_atom_site_fract_z
_atom_site_U_iso_or_equiv
_atom_site_adp_type
_atom_site_occupancy
_atom_site_calc_flag
_atom_site_refinement_flags
_atom_site_disorder_assembly
_atom_site_disorder_group
Cu1 Cu 0 0 0.5 0.03179(16) Uani 1 d S . .
O01 O 0.8078(3) 0.01456(19) 0.65448(13) 0.0559(6) Uani 1 d . . .
H01 H 0.7008 -0.0292 0.6365 0.084 Uiso 1 calc R . .
C02 C 0.7374(4) 0.1290(3) 0.66635(15) 0.0476(7) Uani 1 d . . .
C03 C 0.8828(4) 0.2139(3) 0.70785(18) 0.0621(9) Uani 1 d . . .
H03 H 1.0287 0.1905 0.727 0.074 Uiso 1 calc R . .
C04 C 0.8168(5) 0.3296(3) 0.72100(19) 0.0696(10) Uani 1 d . . .
H04 H 0.9171 0.3851 0.7502 0.084 Uiso 1 calc R . .
C05 C 0.6057(5) 0.3680(3) 0.6926(2) 0.0674(9) Uani 1 d . . .
H05 H 0.561 0.4487 0.7019 0.081 Uiso 1 calc R . .
C06 C 0.4624(5) 0.2851(3) 0.65024(18) 0.0531(7) Uani 1 d . . .
H06 H 0.3181 0.3102 0.6301 0.064 Uiso 1 calc R . .
C07 C 0.5240(4) 0.1662(3) 0.63653(15) 0.0413(6) Uani 1 d . . .
C08 C 0.3645(4) 0.0801(2) 0.59153(13) 0.0339(5) Uani 1 d . . .
O02 O 0.1870(3) 0.12294(15) 0.55179(10) 0.0376(4) Uani 1 d . . .
N10 N 0.4165(3) -0.0342(2) 0.59547(12) 0.0359(5) Uani 1 d . . .
N11 N 0.2507(3) -0.10750(18) 0.55359(11) 0.0344(4) Uani 1 d . A .
C12 C 0.2972(4) -0.2211(2) 0.55628(15) 0.0413(6) Uani 1 d . . .
C13A C 0.5202(17) -0.2625(13) 0.6025(9) 0.0370(19) Uani 0.620(6) d P A 1
H13A H 0.6388 -0.2259 0.5741 0.044 Uiso 0.620(6) calc PR A 1
H13B H 0.5309 -0.3508 0.5994 0.044 Uiso 0.620(6) calc PR A 1
H13C H 0.5323 -0.2373 0.6634 0.044 Uiso 0.620(6) calc PR A 1
C14A C 0.144(2) -0.3202(12) 0.5202(9) 0.039(2) Uani 0.620(6) d P A 1
H14A H 0.0181 -0.2825 0.4852 0.047 Uiso 0.620(6) calc PR A 1
H14B H 0.222 -0.3707 0.4807 0.047 Uiso 0.620(6) calc PR A 1
C15A C 0.0638(9) -0.3967(5) 0.5830(4) 0.0664(16) Uani 0.620(6) d P A 1
H15A H 0.187 -0.4341 0.6187 0.08 Uiso 0.620(6) calc PR A 1
H15B H -0.0283 -0.4599 0.5538 0.08 Uiso 0.620(6) calc PR A 1
H15C H -0.0229 -0.3489 0.6201 0.08 Uiso 0.620(6) calc PR A 1
C13B C 0.129(4) -0.297(2) 0.514(2) 0.057(6) Uani 0.380(6) d PU A 2
H23A H -0.0064 -0.25 0.5018 0.069 Uiso 0.380(6) calc PR A 2
H23B H 0.1028 -0.3653 0.5514 0.069 Uiso 0.380(6) calc PR A 2
H23C H 0.1748 -0.327 0.4592 0.069 Uiso 0.380(6) calc PR A 2
C14B C 0.496(4) -0.279(2) 0.5870(18) 0.068(7) Uani 0.380(6) d P A 2
H24A H 0.6015 -0.2568 0.5457 0.082 Uiso 0.380(6) calc PR A 2
H24B H 0.5477 -0.2388 0.6423 0.082 Uiso 0.380(6) calc PR A 2
C15B C 0.524(3) -0.3919(12) 0.6010(14) 0.200(11) Uani 0.380(6) d P A 2
H25A H 0.6795 -0.4083 0.6171 0.24 Uiso 0.380(6) calc PR A 2
H25B H 0.4731 -0.4371 0.5483 0.24 Uiso 0.380(6) calc PR A 2
H25C H 0.4403 -0.417 0.6482 0.24 Uiso 0.380(6) calc PR A 2

loop_
_atom_site_aniso_label
_atom_site_aniso_U_11
_atom_site_aniso_U_22
_atom_site_aniso_U_33
_atom_site_aniso_U_23
_atom_site_aniso_U_13
_atom_site_aniso_U_12
Cu1 0.0343(2) 0.0319(2) 0.0273(2) -0.00018(16) -0.00520(15) -0.00327(17)
O01 0.0362(10) 0.0796(16) 0.0481(11) 0.0174(10) -0.0131(8) -0.0092(9)
C02 0.0466(14) 0.0657(19) 0.0291(12) -0.0014(12) -0.0018(10) -0.0101(13)
C03 0.0411(14) 0.107(3) 0.0359(14) -0.0072(17) -0.0043(11) -0.0225(16)
C04 0.0687(19) 0.097(3) 0.0437(16) -0.0378(18) 0.0101(14) -0.037(2)
C05 0.0601(18) 0.081(2) 0.0630(19) -0.0389(18) 0.0167(15) -0.0271(17)
C06 0.0504(15) 0.066(2) 0.0436(15) -0.0224(14) 0.0074(12) -0.0154(14)
C07 0.0388(12) 0.0597(17) 0.0249(11) -0.0062(11) 0.0016(9) -0.0129(12)
C08 0.0371(12) 0.0441(14) 0.0202(10) -0.0015(10) 0.0020(9) -0.0063(11)
O02 0.0353(8) 0.0373(9) 0.0383(9) -0.0051(7) -0.0050(7) -0.0044(7)
N10 0.0360(10) 0.0423(11) 0.0275(10) 0.0048(8) -0.0051(8) -0.0071(8)
N11 0.0384(10) 0.0394(11) 0.0241(9) 0.0032(8) -0.0017(8) -0.0034(9)
C12 0.0477(14) 0.0390(15) 0.0364(13) 0.0066(11) 0.0014(11) 0.0031(12)
C13A 0.035(3) 0.034(3) 0.039(5) 0.000(3) -0.008(3) 0.004(2)
C14A 0.047(3) 0.019(5) 0.047(4) 0.004(4) -0.007(3) 0.000(3)
C15A 0.070(3) 0.055(3) 0.074(4) -0.003(3) 0.005(3) -0.015(3)
C13B 0.092(11) 0.022(8) 0.057(7) 0.020(6) 0.006(7) 0.024(5)
C14B 0.099(13) 0.058(12) 0.041(9) 0.015(8) -0.017(7) 0.011(8)
C15B 0.206(18) 0.067(10) 0.29(2) 0.005(12) -0.131(17) 0.036(11)

loop_
_atom_type_symbol
_atom_type_description
_atom_type_scat_dispersion_real
_atom_type_scat_dispersion_imag
_atom_type_scat_source
C C 0.0033 0.0016 'International Tables Vol C Tables 4.2.6.8 and 6.1.1.4'
H H 0 0 'International Tables Vol C Tables 4.2.6.8 and 6.1.1.4'
N N 0.0061 0.0033 'International Tables Vol C Tables 4.2.6.8 and 6.1.1.4'
O O 0.0106 0.006 'International Tables Vol C Tables 4.2.6.8 and 6.1.1.4'
Cu Cu 0.3201 1.2651 'International Tables Vol C Tables 4.2.6.8 and 6.1.1.4'

loop_
_geom_angle_atom_site_label_1
_geom_angle_atom_site_label_2
_geom_angle_atom_site_label_3
_geom_angle
_geom_angle_site_symmetry_1
_geom_angle_site_symmetry_3
O02 Cu1 O09 180.00(11) 3_556 .
O02 Cu1 N11 81.36(8) 3_556 3_556
O02 Cu1 N11 98.64(8) . 3_556
O02 Cu1 N11 98.64(8) 3_556 .
O02 Cu1 N11 81.36(8) . .
N11 Cu1 N11 180.00(9) 3_556 .
O01 C02 C03 119.3(3) . .
O01 C02 C07 121.9(2) . .
C03 C02 C07 118.8(3) . .
C04 C03 C02 120.7(3) . .
C03 C04 C05 121.4(3) . .
C06 C05 C04 118.2(3) . .
C05 C06 C07 121.8(3) . .
C06 C07 C02 119.1(2) . .
C06 C07 C08 120.1(2) . .
C02 C07 C08 120.9(3) . .
O02 C08 N10 124.8(2) . .
O02 C08 C07 118.2(2) . .
N10 C08 C07 117.0(2) . .
C08 O02 Cu1 112.49(15) . .
C08 N10 N11 112.07(18) . .
C12 N11 N10 113.6(2) . .
C12 N11 Cu1 137.17(17) . .
N10 N11 Cu1 109.20(15) . .
N11 C12 C14B 129.3(10) . .
N11 C12 C13B 114.1(9) . .
C14B C12 C13B 116.3(14) . .
N11 C12 C14A 124.6(6) . .
C14B C12 C14A 105.9(11) . .
C13B C12 C14A 10.9(14) . .
N11 C12 C13A 119.1(6) . .
C14B C12 C13A 11.6(14) . .
C13B C12 C13A 126.8(10) . .
C14A C12 C13A 116.2(8) . .
C15A C14A C12 115.3(9) . .
C15B C14B C12 126.6(19) . .

loop_
_geom_bond_atom_site_label_1
_geom_bond_atom_site_label_2
_geom_bond_distance
_geom_bond_site_symmetry_2
Cu1 OO2 1.9027(15) 3_556
Cu1 O02 1.9027(15) .
Cu1 N11 2.0513(19) 3_556
Cu1 N11 2.0513(19) .
O01 C02 1.357(3) .
C02 C03 1.404(4) .
C02 C07 1.406(4) .
C03 C04 1.365(5) .
C04 C05 1.392(5) .
C05 C06 1.387(4) .
C06 C07 1.393(4) .
C07 C08 1.486(3) .
C08 O02 1.285(3) .
C08 N10 1.305(3) .
N10 N11 1.406(3) .
N11 C12 1.289(3) .
C12 C14B 1.42(3) .
C12 C13B 1.44(2) .
C12 C14A 1.513(11) .
C12 C13A 1.548(12) .
C14A C15A 1.420(16) .
C14B C15B 1.27(3) .
